data_4036691
loop_
_publ_author_name
'Golten, Samuel'
'Fontenelle, Cl\'ement Q'
'Timofte, Roxana S.'
'Bailac, Laura'
'Light, Mark'
'Sebban, Muriel'
'Oulyadi, Hassan'
'Linclau, Bruno'

_publ_section_title
;
 Enantioselective Synthesis of Dideoxy-tetrafluorinated Hexoses.
;
_journal_issue 11
_journal_name_full 'The Journal of organic chemistry'
_journal_page_first 4434
_journal_page_last 4453
_journal_paper_doi 10.1021/acs.joc.6b00302
_journal_volume 81
_journal_year 2016
_chemical_compound_source 'Clement Fontenelle'
_chemical_formula_moiety 'C12 H14 F4 O7'
_chemical_formula_sum 'C12 H14 F4 O7'
_chemical_formula_weight 346.23
_space_group_crystal_system monoclinic
_space_group_IT_number 14
_space_group_name_Hall '-P 2ybc'
_space_group_name_H-M_alt 'P 1 21/c 1'
_atom_sites_solution_hydrogens geom
_audit_creation_method SHELXL-2013
_cell_angle_alpha 90
_cell_angle_beta 110.869(2)
_cell_angle_gamma 90
_cell_formula_units_Z 8
_cell_length_a 19.9933(11)
_cell_length_b 10.6809(8)
_cell_length_c 15.0590(14)
_cell_measurement_reflns_used 22157
_cell_measurement_temperature 298(2)
_cell_measurement_theta_max 27.5
_cell_measurement_theta_min 2.2
_cell_volume 3004.8(4)
_computing_cell_refinement
;
CrystalClear-SM Expert 2.0 r7 (Rigaku, 2011)
;
_computing_data_collection
;
CrystalClear-SM Expert 2.0 r7 (Rigaku, 2011)
;
_computing_data_reduction
;
CrystalClear-SM Expert 2.0 r7 (Rigaku, 2011)
;
_computing_molecular_graphics
;
Images generated using CrystalMaker: a crystal and molecular 
structures program for Mac and Windows. CrystalMaker Software Ltd, 
Oxford, England (www.crystalmaker.com)
;
_computing_publication_material 'WINGX (Farrugia, 1998)'
_computing_structure_refinement 'SHELXL-13 (Sheldrick, 2013)'
_computing_structure_solution 'SHELXS-97 (Sheldrick, 1997)'
_diffrn_ambient_temperature 298(2)
_diffrn_detector 'CCD plate'
_diffrn_detector_area_resol_mean 28.5714
_diffrn_detector_type 'Rigaku HG Saturn724+ (2x2 bin mode)'
_diffrn_measured_fraction_theta_full 0.964
_diffrn_measured_fraction_theta_max 0.992
_diffrn_measurement_device 'four-circle \k diffractometer'
_diffrn_measurement_device_type 'Rigaku AFC12 (Right)'
_diffrn_measurement_method 'profile data from \w-scans'
_diffrn_measurement_specimen_support 'MiTeGen MicroMesh'
_diffrn_radiation_collimation 'Confocal mirrors, HF Varimax '
_diffrn_radiation_type MoK\a
_diffrn_radiation_wavelength 0.71073
_diffrn_reflns_av_R_equivalents 0.1144
_diffrn_reflns_av_unetI/netI 0.0682
_diffrn_reflns_Laue_measured_fraction_full 0.964
_diffrn_reflns_Laue_measured_fraction_max 0.992
_diffrn_reflns_limit_h_max 23
_diffrn_reflns_limit_h_min -23
_diffrn_reflns_limit_k_max 12
_diffrn_reflns_limit_k_min -12
_diffrn_reflns_limit_l_max 17
_diffrn_reflns_limit_l_min -15
_diffrn_reflns_number 22730
_diffrn_reflns_point_group_measured_fraction_full 0.964
_diffrn_reflns_point_group_measured_fraction_max 0.992
_diffrn_reflns_theta_full 25.242
_diffrn_reflns_theta_max 25.025
_diffrn_reflns_theta_min 2.939
_diffrn_source 'Rotating Anode'
_diffrn_source_current 55.0
_diffrn_source_power 2.475
_diffrn_source_voltage 45.0
_exptl_absorpt_coefficient_mu 0.154
_exptl_absorpt_correction_T_max 1.000
_exptl_absorpt_correction_T_min 0.790
_exptl_absorpt_correction_type multi-scan
_exptl_absorpt_process_details
;
Jacobson, R. (1998). REQAB. Private communication to the 
Rigaku Corporation, Tokyo, Japan.
;
_exptl_crystal_colour Colourless
_exptl_crystal_density_diffrn 1.531
_exptl_crystal_description Prism
_exptl_crystal_F_000 1424
_exptl_crystal_size_max 0.300
_exptl_crystal_size_mid 0.200
_exptl_crystal_size_min 0.120
_refine_diff_density_max 0.199
_refine_diff_density_min -0.205
_refine_diff_density_rms 0.043
_refine_ls_extinction_method none
_refine_ls_goodness_of_fit_ref 0.961
_refine_ls_hydrogen_treatment constr
_refine_ls_matrix_type full
_refine_ls_number_parameters 421
_refine_ls_number_reflns 5245
_refine_ls_number_restraints 0
_refine_ls_restrained_S_all 0.961
_refine_ls_R_factor_all 0.0597
_refine_ls_R_factor_gt 0.0373
_refine_ls_shift/su_max 0.001
_refine_ls_shift/su_mean 0.000
_refine_ls_structure_factor_coef Fsqd
_refine_ls_weighting_details 'w=1/[\s^2^(Fo^2^)+(0.0514P)^2^] where P=(Fo^2^+2Fc^2^)/3'
_refine_ls_weighting_scheme calc
_refine_ls_wR_factor_gt 0.0940
_refine_ls_wR_factor_ref 0.1028
_reflns_Friedel_coverage 0.000
_reflns_number_gt 3720
_reflns_number_total 5245
_reflns_threshold_expression 'I > 2\s(I)'
_cod_data_source_file jo6b00302_si_001.cif
_cod_data_source_block Compound_beta-77
_cod_original_sg_symbol_H-M 'P 21/c'
_cod_database_code 4036691
_shelx_space_group_comment
;
The symmetry employed for this shelxl refinement is uniquely defined
by the following loop, which should always be used as a source of
symmetry information in preference to the above space-group names.
They are only intended as comments.
;
_shelx_estimated_absorpt_t_min 0.955
_shelx_estimated_absorpt_t_max 0.982
_shelxl_version_number 2013-3

loop_
_space_group_symop_operation_xyz
'x, y, z'
'-x, y+1/2, -z+1/2'
'-x, -y, -z'
'x, -y-1/2, z-1/2'

loop_
_atom_site_label
_atom_site_type_symbol
_atom_site_fract_x
_atom_site_fract_y
_atom_site_fract_z
_atom_site_U_iso_or_equiv
_atom_site_adp_type
_atom_site_occupancy
_atom_site_site_symmetry_order
_atom_site_calc_flag
_atom_site_refinement_flags_posn
_atom_site_refinement_flags_adp
F13A F 1.02925(6) 0.75971(12) 0.62745(8) 0.0606(3) Uani 1 1 d . .
F13E F 1.00087(7) 0.57507(11) 0.66265(8) 0.0621(3) Uani 1 1 d . .
F14A F 0.86664(6) 0.60039(10) 0.53840(8) 0.0513(3) Uani 1 1 d . .
F14E F 0.94506(6) 0.64332(11) 0.47297(8) 0.0569(3) Uani 1 1 d . .
O101 O 0.86811(7) 0.89674(11) 0.73182(9) 0.0418(3) Uani 1 1 d . .
O102 O 0.84664(8) 1.09265(12) 0.67433(11) 0.0562(4) Uani 1 1 d . .
O103 O 0.99353(9) 0.62040(15) 0.87452(10) 0.0641(4) Uani 1 1 d . .
O104 O 1.00850(7) 0.78418(12) 0.79011(9) 0.0466(3) Uani 1 1 d . .
O105 O 0.85242(6) 0.84661(11) 0.57919(8) 0.0401(3) Uani 1 1 d . .
O106 O 0.81009(8) 0.94505(12) 0.38296(9) 0.0498(4) Uani 1 1 d . .
O107 O 0.81981(8) 0.90135(15) 0.24227(10) 0.0641(4) Uani 1 1 d . .
C101 C 0.90537(9) 0.86880(17) 0.66985(12) 0.0378(4) Uani 1 1 d . .
H101 H 0.9371 0.9378 0.6676 0.045 Uiso 1 1 calc R U
C102 C 0.94783(9) 0.74972(16) 0.70905(12) 0.0383(4) Uani 1 1 d . .
H102 H 0.9180 0.6899 0.7276 0.046 Uiso 1 1 calc R U
C103 C 0.97420(10) 0.69099(17) 0.63534(13) 0.0424(4) Uani 1 1 d . .
C104 C 0.91633(10) 0.68620(17) 0.53681(13) 0.0407(4) Uani 1 1 d . .
C105 C 0.88225(10) 0.81366(17) 0.50869(12) 0.0388(4) Uani 1 1 d . .
H105 H 0.9192 0.8746 0.5101 0.047 Uiso 1 1 calc R U
C106 C 0.84074(10) 1.01438(17) 0.72731(13) 0.0404(4) Uani 1 1 d . .
C107 C 0.80376(13) 1.0288(2) 0.79676(16) 0.0614(6) Uani 1 1 d . .
H10A H 0.7716 1.0987 0.7788 0.092 Uiso 1 1 calc R U
H10B H 0.8386 1.0429 0.8590 0.092 Uiso 1 1 calc R U
H10C H 0.7773 0.9540 0.7973 0.092 Uiso 1 1 calc R U
C108 C 1.09091(11) 0.7641(2) 0.94570(15) 0.0669(7) Uani 1 1 d . .
H10D H 1.1064 0.7072 0.9985 0.100 Uiso 1 1 calc R U
H10E H 1.0792 0.8433 0.9664 0.100 Uiso 1 1 calc R U
H10F H 1.1286 0.7752 0.9210 0.100 Uiso 1 1 calc R U
C109 C 1.02612(11) 0.7117(2) 0.86950(14) 0.0477(5) Uani 1 1 d . .
C110 C 0.82384(11) 0.81553(17) 0.41185(13) 0.0472(5) Uani 1 1 d . .
H11A H 0.8389 0.7696 0.3666 0.057 Uiso 1 1 calc R U
H11B H 0.7808 0.7767 0.4147 0.057 Uiso 1 1 calc R U
C111 C 0.79834(14) 1.1125(2) 0.27792(18) 0.0678(6) Uani 1 1 d . .
H11C H 0.7531 1.1250 0.2276 0.102 Uiso 1 1 calc R U
H11D H 0.8359 1.1472 0.2597 0.102 Uiso 1 1 calc R U
H11E H 0.7979 1.1533 0.3345 0.102 Uiso 1 1 calc R U
C112 C 0.81101(10) 0.97594(19) 0.29638(14) 0.0452(5) Uani 1 1 d . .
F23A F 0.47308(6) 0.75647(12) 0.60762(8) 0.0572(3) Uani 1 1 d . .
F23E F 0.50931(7) 0.93913(10) 0.66955(9) 0.0601(3) Uani 1 1 d . .
F24A F 0.64051(6) 0.89836(10) 0.66514(8) 0.0526(3) Uani 1 1 d . .
F24E F 0.55763(6) 0.85943(11) 0.52787(7) 0.0547(3) Uani 1 1 d . .
O201 O 0.63415(7) 0.60763(11) 0.85991(8) 0.0389(3) Uani 1 1 d . .
O202 O 0.64348(8) 0.40653(12) 0.82136(10) 0.0537(4) Uani 1 1 d . .
O203 O 0.51685(10) 0.89754(17) 0.88686(11) 0.0731(5) Uani 1 1 d . .
O204 O 0.49753(7) 0.73115(12) 0.79033(9) 0.0482(3) Uani 1 1 d . .
O205 O 0.64822(6) 0.65203(11) 0.72004(8) 0.0401(3) Uani 1 1 d . .
O206 O 0.70033(8) 0.59675(14) 0.42417(10) 0.0589(4) Uani 1 1 d . .
O207 O 0.68025(8) 0.54647(12) 0.55703(9) 0.0506(4) Uani 1 1 d . .
C201 C 0.59629(9) 0.63707(17) 0.76355(12) 0.0369(4) Uani 1 1 d . .
H201 H 0.5621 0.5708 0.7323 0.044 Uiso 1 1 calc R U
C202 C 0.55786(9) 0.76049(16) 0.76411(13) 0.0384(4) Uani 1 1 d . .
H202 H 0.5900 0.8182 0.8105 0.046 Uiso 1 1 calc R U
C203 C 0.53122(10) 0.81986(17) 0.66629(13) 0.0418(4) Uani 1 1 d . .
C204 C 0.58721(10) 0.81646(17) 0.61839(13) 0.0420(5) Uani 1 1 d . .
C205 C 0.61678(9) 0.68587(17) 0.62178(12) 0.0378(4) Uani 1 1 d . .
H205 H 0.5774 0.6282 0.5898 0.045 Uiso 1 1 calc R U
C206 C 0.65540(9) 0.48595(17) 0.88052(13) 0.0388(4) Uani 1 1 d . .
C207 C 0.69423(12) 0.47035(19) 0.98478(14) 0.0528(5) Uani 1 1 d . .
H20A H 0.7251 0.3987 0.9959 0.079 Uiso 1 1 calc R U
H20B H 0.6602 0.4586 1.0158 0.079 Uiso 1 1 calc R U
H20C H 0.7223 0.5438 1.0097 0.079 Uiso 1 1 calc R U
C208 C 0.41712(13) 0.7608(3) 0.86952(17) 0.0805(9) Uani 1 1 d . .
H20D H 0.4046 0.8183 0.9101 0.121 Uiso 1 1 calc R U
H20E H 0.4271 0.6801 0.8995 0.121 Uiso 1 1 calc R U
H20F H 0.3780 0.7539 0.8100 0.121 Uiso 1 1 calc R U
C209 C 0.48211(12) 0.8078(2) 0.85241(15) 0.0549(6) Uani 1 1 d . .
C210 C 0.67267(11) 0.67702(17) 0.57535(14) 0.0454(5) Uani 1 1 d . .
H21A H 0.6575 0.7241 0.5164 0.055 Uiso 1 1 calc R U
H21B H 0.7180 0.7108 0.6172 0.055 Uiso 1 1 calc R U
C211 C 0.69883(16) 0.3810(2) 0.4674(2) 0.0803(8) Uani 1 1 d . .
H21C H 0.7382 0.3625 0.4472 0.120 Uiso 1 1 calc R U
H21D H 0.6552 0.3504 0.4210 0.120 Uiso 1 1 calc R U
H21E H 0.7065 0.3412 0.5274 0.120 Uiso 1 1 calc R U
C212 C 0.69356(10) 0.51905(19) 0.47776(14) 0.0458(5) Uani 1 1 d . .

loop_
_atom_site_aniso_label
_atom_site_aniso_U_11
_atom_site_aniso_U_22
_atom_site_aniso_U_33
_atom_site_aniso_U_23
_atom_site_aniso_U_13
_atom_site_aniso_U_12
F13A 0.0374(7) 0.0871(9) 0.0597(8) -0.0046(6) 0.0203(6) -0.0083(6)
F13E 0.0637(8) 0.0569(8) 0.0556(7) 0.0007(6) 0.0088(6) 0.0262(6)
F14A 0.0496(7) 0.0435(6) 0.0538(7) 0.0016(5) 0.0098(6) -0.0055(5)
F14E 0.0610(8) 0.0661(8) 0.0475(7) -0.0065(6) 0.0241(6) 0.0143(6)
O101 0.0489(8) 0.0405(7) 0.0408(7) 0.0002(6) 0.0216(6) 0.0032(6)
O102 0.0654(10) 0.0445(8) 0.0629(9) 0.0061(7) 0.0279(8) 0.0051(7)
O103 0.0705(11) 0.0675(10) 0.0513(9) 0.0149(8) 0.0181(8) 0.0025(8)
O104 0.0405(7) 0.0514(8) 0.0393(8) -0.0009(6) 0.0038(6) -0.0029(6)
O105 0.0366(7) 0.0469(7) 0.0348(7) -0.0005(6) 0.0104(6) 0.0053(6)
O106 0.0651(10) 0.0446(8) 0.0375(8) 0.0046(6) 0.0156(7) 0.0092(6)
O107 0.0615(10) 0.0860(11) 0.0477(9) 0.0034(8) 0.0230(8) 0.0210(8)
C101 0.0365(10) 0.0404(10) 0.0364(10) -0.0017(8) 0.0128(8) -0.0010(8)
C102 0.0342(10) 0.0428(11) 0.0342(10) 0.0025(8) 0.0078(8) -0.0007(8)
C103 0.0376(11) 0.0420(11) 0.0463(12) 0.0027(9) 0.0134(9) 0.0048(8)
C104 0.0422(11) 0.0418(11) 0.0397(11) -0.0023(9) 0.0164(9) 0.0007(8)
C105 0.0409(10) 0.0419(11) 0.0348(10) 0.0010(8) 0.0149(9) 0.0012(8)
C106 0.0378(11) 0.0404(11) 0.0378(11) -0.0036(9) 0.0070(9) -0.0011(8)
C107 0.0721(16) 0.0590(14) 0.0638(14) -0.0033(11) 0.0373(13) 0.0091(11)
C108 0.0500(13) 0.1020(19) 0.0403(12) -0.0127(12) 0.0058(11) 0.0104(12)
C109 0.0448(12) 0.0609(14) 0.0379(12) -0.0008(10) 0.0153(10) 0.0134(10)
C110 0.0558(12) 0.0413(11) 0.0397(11) 0.0016(9) 0.0112(9) 0.0036(9)
C111 0.0718(16) 0.0625(15) 0.0636(15) 0.0197(12) 0.0175(13) -0.0012(12)
C112 0.0324(11) 0.0604(13) 0.0401(12) 0.0085(10) 0.0095(9) 0.0035(9)
F23A 0.0366(6) 0.0828(9) 0.0466(7) -0.0006(6) 0.0080(5) -0.0025(6)
F23E 0.0717(9) 0.0504(7) 0.0676(8) 0.0133(6) 0.0360(7) 0.0236(6)
F24A 0.0533(7) 0.0486(6) 0.0578(7) -0.0050(5) 0.0221(6) -0.0099(5)
F24E 0.0623(7) 0.0627(7) 0.0393(7) 0.0152(5) 0.0182(6) 0.0121(6)
O201 0.0441(7) 0.0398(7) 0.0315(7) 0.0024(5) 0.0120(6) 0.0022(6)
O202 0.0585(9) 0.0425(8) 0.0545(9) -0.0074(7) 0.0133(7) 0.0010(6)
O203 0.0806(13) 0.0853(12) 0.0576(10) -0.0137(9) 0.0298(9) 0.0176(10)
O204 0.0450(8) 0.0553(8) 0.0527(8) 0.0043(7) 0.0277(7) 0.0031(6)
O205 0.0363(7) 0.0509(8) 0.0347(7) 0.0053(6) 0.0147(6) 0.0056(6)
O206 0.0678(10) 0.0660(9) 0.0570(9) 0.0064(8) 0.0393(8) 0.0061(8)
O207 0.0655(10) 0.0458(8) 0.0514(8) 0.0053(6) 0.0341(8) 0.0089(7)
C201 0.0358(10) 0.0406(10) 0.0343(10) -0.0007(8) 0.0125(8) -0.0015(8)
C202 0.0345(10) 0.0449(11) 0.0384(11) -0.0001(8) 0.0162(8) 0.0006(8)
C203 0.0386(10) 0.0427(11) 0.0438(12) 0.0021(9) 0.0141(9) 0.0057(8)
C204 0.0421(11) 0.0482(11) 0.0340(11) 0.0042(9) 0.0115(9) -0.0014(9)
C205 0.0381(10) 0.0440(11) 0.0317(10) -0.0002(8) 0.0130(8) 0.0014(8)
C206 0.0340(10) 0.0396(11) 0.0452(12) 0.0035(9) 0.0171(9) 0.0001(8)
C207 0.0612(14) 0.0504(12) 0.0450(12) 0.0097(10) 0.0169(11) 0.0049(10)
C208 0.0579(15) 0.136(2) 0.0593(15) 0.0353(15) 0.0352(13) 0.0327(15)
C209 0.0549(14) 0.0754(16) 0.0377(12) 0.0126(12) 0.0205(11) 0.0251(12)
C210 0.0525(12) 0.0446(11) 0.0452(12) 0.0022(9) 0.0246(10) 0.0042(9)
C211 0.105(2) 0.0565(15) 0.104(2) -0.0139(14) 0.0688(19) -0.0008(14)
C212 0.0375(11) 0.0556(12) 0.0492(12) -0.0022(10) 0.0215(9) 0.0023(9)

loop_
_atom_type_symbol
_atom_type_description
_atom_type_scat_dispersion_real
_atom_type_scat_dispersion_imag
_atom_type_scat_source
C C 0.0033 0.0016 'International Tables Vol C Tables 4.2.6.8 and 6.1.1.4'
H H 0.0000 0.0000 'International Tables Vol C Tables 4.2.6.8 and 6.1.1.4'
O O 0.0106 0.0060 'International Tables Vol C Tables 4.2.6.8 and 6.1.1.4'
F F 0.0171 0.0103 'International Tables Vol C Tables 4.2.6.8 and 6.1.1.4'

loop_
_geom_angle_atom_site_label_1
_geom_angle_atom_site_label_2
_geom_angle_atom_site_label_3
_geom_angle
C106 O101 C101 117.21(14)
C109 O104 C102 118.62(15)
C101 O105 C105 112.90(13)
C112 O106 C110 117.20(15)
O101 C101 O105 106.37(13)
O101 C101 C102 105.73(14)
O105 C101 C102 110.77(14)
O104 C102 C103 108.64(14)
O104 C102 C101 107.56(14)
C103 C102 C101 110.52(14)
F13E C103 F13A 106.05(14)
F13E C103 C104 110.23(15)
F13A C103 C104 106.86(15)
F13E C103 C102 110.88(15)
F13A C103 C102 109.97(15)
C104 C103 C102 112.56(14)
F14A C104 F14E 106.29(14)
F14A C104 C105 110.65(15)
F14E C104 C105 111.46(14)
F14A C104 C103 108.19(14)
F14E C104 C103 109.49(15)
C105 C104 C103 110.63(15)
O105 C105 C110 109.23(14)
O105 C105 C104 106.14(13)
C110 C105 C104 113.48(15)
O102 C106 O101 123.17(17)
O102 C106 C107 126.25(18)
O101 C106 C107 110.57(16)
O103 C109 O104 123.07(19)
O103 C109 C108 126.9(2)
O104 C109 C108 110.02(19)
O106 C110 C105 107.57(15)
O107 C112 O106 123.38(19)
O107 C112 C111 125.5(2)
O106 C112 C111 111.06(18)
C206 O201 C201 117.00(14)
C209 O204 C202 118.58(17)
C201 O205 C205 112.39(13)
C212 O207 C210 116.66(14)
O201 C201 O205 106.66(13)
O201 C201 C202 105.84(13)
O205 C201 C202 110.92(14)
O204 C202 C203 108.71(14)
O204 C202 C201 106.71(14)
C203 C202 C201 111.05(14)
F23E C203 F23A 106.18(15)
F23E C203 C202 111.39(15)
F23A C203 C202 110.21(15)
F23E C203 C204 109.84(15)
F23A C203 C204 106.27(14)
C202 C203 C204 112.62(15)
F24E C204 F24A 106.38(14)
F24E C204 C205 111.82(15)
F24A C204 C205 110.53(15)
F24E C204 C203 109.53(15)
F24A C204 C203 108.00(14)
C205 C204 C203 110.43(15)
O205 C205 C204 106.90(14)
O205 C205 C210 109.63(15)
C204 C205 C210 112.70(15)
O202 C206 O201 122.93(17)
O202 C206 C207 126.71(18)
O201 C206 C207 110.36(16)
O203 C209 O204 123.1(2)
O203 C209 C208 127.0(2)
O204 C209 C208 109.9(2)
O207 C210 C205 107.08(14)
O206 C212 O207 123.54(18)
O206 C212 C211 125.84(19)
O207 C212 C211 110.62(17)

loop_
_geom_bond_atom_site_label_1
_geom_bond_atom_site_label_2
_geom_bond_distance
F13A C103 1.363(2)
F13E C103 1.353(2)
F14A C104 1.358(2)
F14E C104 1.363(2)
O101 C106 1.363(2)
O101 C101 1.418(2)
O102 C106 1.190(2)
O103 C109 1.190(2)
O104 C109 1.361(2)
O104 C102 1.429(2)
O105 C101 1.418(2)
O105 C105 1.434(2)
O106 C112 1.351(2)
O106 C110 1.447(2)
O107 C112 1.197(2)
C101 C102 1.526(2)
C102 C103 1.523(2)
C103 C104 1.523(3)
C104 C105 1.514(2)
C105 C110 1.509(3)
C106 C107 1.488(3)
C108 C109 1.500(3)
C111 C112 1.490(3)
F23A C203 1.363(2)
F23E C203 1.354(2)
F24A C204 1.365(2)
F24E C204 1.358(2)
O201 C206 1.368(2)
O201 C201 1.412(2)
O202 C206 1.191(2)
O203 C209 1.189(3)
O204 C209 1.358(2)
O204 C202 1.4312(19)
O205 C201 1.4204(19)
O205 C205 1.433(2)
O206 C212 1.198(2)
O207 C212 1.345(2)
O207 C210 1.440(2)
C201 C202 1.527(2)
C202 C203 1.516(3)
C203 C204 1.533(2)
C204 C205 1.509(3)
C205 C210 1.518(2)
C206 C207 1.492(3)
C208 C209 1.498(3)
C211 C212 1.490(3)
